data_7046907
loop_
_publ_author_name
'Barnett, Harrison J.'
'Burt, Liam K.'
'Hill, Anthony F.'

_publ_section_title
;
 Simple generation of a dirhodium \m-carbido complex via thiocarbonyl
 reduction.
;
_journal_issue 29
_journal_name_full 'Dalton transactions (Cambridge, England : 2003)'
_journal_page_first 9570
_journal_page_last 9574
_journal_paper_doi 10.1039/c8dt02524j
_journal_volume 47
_journal_year 2018
_chemical_formula_moiety 'C57 H62 B2 N8 P2 Rh2, C6 H14'
_chemical_formula_sum 'C63 H76 B2 N8 P2 Rh2'
_chemical_formula_weight 1234.69
_space_group_crystal_system monoclinic
_space_group_IT_number 15
_space_group_name_Hall '-I 2ya'
_space_group_name_H-M_alt 'I 1 2/a 1'
_symmetry_space_group_name_Hall '-I 2ya'
_symmetry_space_group_name_H-M 'I 1 2/a 1'
_atom_sites_solution_hydrogens mixed
_atom_sites_solution_primary dual
_audit_creation_date 2017-08-28
_audit_creation_method
;
Olex2 1.2
(compiled 2017.08.10 svn.r3458 for OlexSys, GUI svn.r5381)
;
_audit_update_record
;
2018-04-03 deposited with the CCDC.
2018-06-26 downloaded from the CCDC.
;
_cell_angle_alpha 90
_cell_angle_beta 99.155(4)
_cell_angle_gamma 90
_cell_formula_units_Z 4
_cell_length_a 18.7605(7)
_cell_length_b 13.5447(6)
_cell_length_c 23.3266(10)
_cell_measurement_reflns_used 9445
_cell_measurement_temperature 150.00(10)
_cell_measurement_theta_max 28.4160
_cell_measurement_theta_min 3.4840
_cell_volume 5851.9(4)
_computing_cell_refinement 'CrysAlisPro 1.171.38.46 (Rigaku OD, 2015)'
_computing_data_collection 'CrysAlisPro 1.171.38.46 (Rigaku OD, 2015)'
_computing_data_reduction 'CrysAlisPro 1.171.38.46 (Rigaku OD, 2015)'
_computing_molecular_graphics 'Olex2 (Dolomanov et al., 2009)'
_computing_publication_material 'Olex2 (Dolomanov et al., 2009)'
_computing_structure_refinement 'ShelXL (Sheldrick, 2015)'
_computing_structure_solution 'ShelXT (Sheldrick, 2015)'
_diffrn_ambient_environment N~2~
_diffrn_ambient_temperature 150.00(10)
_diffrn_detector 'CCD plate'
_diffrn_detector_area_resol_mean 10.3744
_diffrn_detector_type Atlas
_diffrn_measured_fraction_theta_full 0.997
_diffrn_measured_fraction_theta_max 0.998
_diffrn_measurement_details
;
List of Runs (angles in degrees, time in seconds):

  # Type    Start    End  Width  t~exp~   \w     \q     \k     \f   Frames
#--------------------------------------------------------------------------
  1  \w    -20.00  30.00   1.00    5.00    --  -11.22 -99.00 150.00   50
  2  \w    -39.00  62.00   1.00    5.00    --  -11.22  57.00  60.00  101
  3  \w    -98.00 -34.00   1.00    5.00    --  -11.22 178.00-150.00   64
  4  \w    -86.00  13.00   1.00    5.00    --  -11.22 -37.00 -90.00   99
  5  \w    -63.00  24.00   1.00    5.00    --   11.30 -37.00-150.00   87
;
_diffrn_measurement_device 'four-circle diffractometer'
_diffrn_measurement_device_type 'New Xcalibur, Atlas'
_diffrn_measurement_method '\w and \f scans'
_diffrn_orient_matrix_type 'CrysAlisPro convention (1999,Acta A55,543-557)'
_diffrn_orient_matrix_UB_11 -0.0067658000
_diffrn_orient_matrix_UB_12 -0.0131226000
_diffrn_orient_matrix_UB_13 -0.0298224000
_diffrn_orient_matrix_UB_21 -0.0276815000
_diffrn_orient_matrix_UB_22 0.0360999000
_diffrn_orient_matrix_UB_23 -0.0049461000
_diffrn_orient_matrix_UB_31 0.0255697000
_diffrn_orient_matrix_UB_32 0.0356025000
_diffrn_orient_matrix_UB_33 -0.0059310000
_diffrn_radiation_monochromator graphite
_diffrn_radiation_probe x-ray
_diffrn_radiation_type MoK\a
_diffrn_radiation_wavelength 0.71073
_diffrn_reflns_av_R_equivalents 0.0594
_diffrn_reflns_av_unetI/netI 0.0491
_diffrn_reflns_Laue_measured_fraction_full 0.997
_diffrn_reflns_Laue_measured_fraction_max 0.998
_diffrn_reflns_limit_h_max 23
_diffrn_reflns_limit_h_min -23
_diffrn_reflns_limit_k_max 16
_diffrn_reflns_limit_k_min -15
_diffrn_reflns_limit_l_max 29
_diffrn_reflns_limit_l_min -29
_diffrn_reflns_number 30447
_diffrn_reflns_point_group_measured_fraction_full 0.997
_diffrn_reflns_point_group_measured_fraction_max 0.998
_diffrn_reflns_theta_full 25.242
_diffrn_reflns_theta_max 26.372
_diffrn_reflns_theta_min 3.490
_diffrn_source 'fine-focus sealed X-ray tube'
_diffrn_source_type 'Enhance (Mo) X-ray Source'
_exptl_absorpt_coefficient_mu 0.666
_exptl_absorpt_correction_T_max 1.00000
_exptl_absorpt_correction_T_min 0.85241
_exptl_absorpt_correction_type multi-scan
_exptl_absorpt_process_details
;
CrysAlisPro 1.171.38.46 (Rigaku Oxford Diffraction, 2015)
Empirical absorption correction using spherical harmonics,
 implemented in SCALE3 ABSPACK scaling algorithm.
;
_exptl_crystal_colour red
_exptl_crystal_colour_primary red
_exptl_crystal_density_diffrn 1.401
_exptl_crystal_description plate
_exptl_crystal_F_000 2560
_exptl_crystal_size_max 0.484
_exptl_crystal_size_mid 0.357
_exptl_crystal_size_min 0.241
_refine_diff_density_max 1.388
_refine_diff_density_min -0.502
_refine_diff_density_rms 0.112
_refine_ls_extinction_method none
_refine_ls_goodness_of_fit_ref 1.110
_refine_ls_hydrogen_treatment mixed
_refine_ls_matrix_type full
_refine_ls_number_parameters 361
_refine_ls_number_reflns 5971
_refine_ls_number_restraints 0
_refine_ls_restrained_S_all 1.110
_refine_ls_R_factor_all 0.0737
_refine_ls_R_factor_gt 0.0474
_refine_ls_shift/su_max 0.000
_refine_ls_shift/su_mean 0.000
_refine_ls_structure_factor_coef Fsqd
_refine_ls_weighting_details 'w=1/[\s^2^(Fo^2^)+(0.0487P)^2^+29.6662P] where P=(Fo^2^+2Fc^2^)/3'
_refine_ls_weighting_scheme calc
_refine_ls_wR_factor_gt 0.1108
_refine_ls_wR_factor_ref 0.1279
_reflns_Friedel_coverage 0.000
_reflns_number_gt 4551
_reflns_number_total 5971
_reflns_threshold_expression 'I > 2\s(I)'
_cod_data_source_file c8dt02524j2.cif
_cod_data_source_block hb_76-1_scale
_cod_depositor_comments 'Adding full bibliography for 7046906--7046910.cif.'
_cod_database_code 7046907
_shelx_shelxl_version_number 2016/6
_shelx_space_group_comment
;
The symmetry employed for this shelxl refinement is uniquely defined
by the following loop, which should always be used as a source of
symmetry information in preference to the above space-group names.
They are only intended as comments.
;
_reflns_odcompleteness_completeness 99.71
_reflns_odcompleteness_iscentric 1
_reflns_odcompleteness_theta 26.32
_olex2_refinement_description
;
1. Fixed Uiso
 At 1.2 times of:
  All C(H) groups, All C(H,H) groups
 At 1.5 times of:
  All C(H,H,H) groups
2.a Secondary CH2 refined with riding coordinates:
 C102(H10D,H10E), C103(H10F,H10G)
2.b Aromatic/amide H refined with riding coordinates:
 C12(H12), C13(H13), C14(H14), C15(H15), C16(H16), C22(H22), C23(H23),
 C24(H24), C25(H25), C26(H26), C32(H32), C33(H33), C34(H34), C35(H35), C36(H36),
  C42(H42), C52(H52)
2.c Idealised Me refined as rotating group:
 C44(H44A,H44B,H44C), C45(H45A,H45B,H45C), C54(H54A,H54B,H54C), C55(H55A,H55B,
 H55C), C101(H10A,H10B,H10C)
;
_ins_header
;
TITL HB_76-1_scale in I2/a 
REM I2/a (#15 in standard setting)
CELL 0.71073  18.760516  13.544747  23.326639  90.0000  99.1549  90.0000
ZERR    4.00   0.000745   0.000583   0.000990   0.0000   0.0038   0.0000
LATT  2
SYMM -x+1/2, y,-z 
SFAC C H B N P Rh
UNIT 228.00 248.00 8.00 32.00 8.00 8.00
TREF
HKLF 4
END
;
_olex2_submission_special_instructions 'No special instructions were received'
_oxdiff_exptl_absorpt_empirical_details
;
Empirical correction (ABSPACK) includes:
- Absorption correction using spherical harmonics
- Frame scaling
;
_oxdiff_exptl_absorpt_empirical_full_max 1.158
_oxdiff_exptl_absorpt_empirical_full_min 0.842

loop_
_space_group_symop_operation_xyz
'x, y, z'
'-x+1/2, y, -z'
'x+1/2, y+1/2, z+1/2'
'-x+1, y+1/2, -z+1/2'
'-x, -y, -z'
'x-1/2, -y, z'
'-x+1/2, -y+1/2, -z+1/2'
'x, -y+1/2, z+1/2'

loop_
_atom_site_label
_atom_site_type_symbol
_atom_site_fract_x
_atom_site_fract_y
_atom_site_fract_z
_atom_site_U_iso_or_equiv
_atom_site_adp_type
_atom_site_occupancy
_atom_site_site_symmetry_order
_atom_site_calc_flag
_atom_site_refinement_flags_posn
_atom_site_refinement_flags_adp
_atom_site_refinement_flags_occupancy
Rh1 Rh 0.28784(2) 0.66032(2) 0.43556(2) 0.02162(12) Uani 1 1 d . . .
P1 P 0.36809(6) 0.78479(8) 0.46052(5) 0.0233(2) Uani 1 1 d . . .
N1 N 0.20553(18) 0.5602(3) 0.39432(15) 0.0249(8) Uani 1 1 d . . .
N2 N 0.19183(18) 0.5716(3) 0.33510(15) 0.0264(8) Uani 1 1 d . . .
N3 N 0.34811(18) 0.6045(3) 0.37066(15) 0.0253(8) Uani 1 1 d . . .
N4 N 0.31433(19) 0.6104(3) 0.31460(15) 0.0270(8) Uani 1 1 d . . .
C1 C 0.250000 0.6789(4) 0.500000 0.0230(13) Uani 1 2 d S T P
C11 C 0.4468(2) 0.7904(3) 0.4228(2) 0.0274(10) Uani 1 1 d . . .
C12 C 0.4348(3) 0.7946(4) 0.3622(2) 0.0372(11) Uani 1 1 d . . .
H12 H 0.388032 0.790528 0.342006 0.045 Uiso 1 1 calc R . .
C13 C 0.4926(3) 0.8048(4) 0.3320(3) 0.0471(14) Uani 1 1 d . . .
H13 H 0.484521 0.808329 0.291715 0.057 Uiso 1 1 calc R . .
C14 C 0.5621(3) 0.8097(4) 0.3622(3) 0.0485(15) Uani 1 1 d . . .
H14 H 0.600766 0.816855 0.342025 0.058 Uiso 1 1 calc R . .
C15 C 0.5745(3) 0.8041(4) 0.4212(3) 0.0473(14) Uani 1 1 d . . .
H15 H 0.621554 0.806967 0.441060 0.057 Uiso 1 1 calc R . .
C16 C 0.5173(2) 0.7942(3) 0.4519(2) 0.0354(11) Uani 1 1 d . . .
H16 H 0.526246 0.790000 0.492185 0.042 Uiso 1 1 calc R . .
C21 C 0.3290(2) 0.9068(3) 0.44150(18) 0.0265(9) Uani 1 1 d . . .
C22 C 0.3721(2) 0.9892(3) 0.4362(2) 0.0304(10) Uani 1 1 d . . .
H22 H 0.421975 0.982051 0.440671 0.036 Uiso 1 1 calc R . .
C23 C 0.3419(3) 1.0802(4) 0.4246(2) 0.0357(11) Uani 1 1 d . . .
H23 H 0.371173 1.134760 0.421518 0.043 Uiso 1 1 calc R . .
C24 C 0.2671(3) 1.0913(4) 0.4175(2) 0.0375(11) Uani 1 1 d . . .
H24 H 0.246446 1.153308 0.409957 0.045 Uiso 1 1 calc R . .
C25 C 0.2239(2) 1.0102(3) 0.42157(19) 0.0306(10) Uani 1 1 d . . .
H25 H 0.174055 1.017766 0.416915 0.037 Uiso 1 1 calc R . .
C26 C 0.2540(2) 0.9181(3) 0.43252(18) 0.0254(9) Uani 1 1 d . . .
H26 H 0.224408 0.863308 0.433928 0.030 Uiso 1 1 calc R . .
C31 C 0.4104(2) 0.7955(3) 0.53651(19) 0.0266(9) Uani 1 1 d . . .
C32 C 0.4187(2) 0.7099(4) 0.5696(2) 0.0321(10) Uani 1 1 d . . .
H32 H 0.401201 0.650334 0.553152 0.038 Uiso 1 1 calc R . .
C33 C 0.4529(3) 0.7120(4) 0.6269(2) 0.0395(12) Uani 1 1 d . . .
H33 H 0.458296 0.654250 0.648731 0.047 Uiso 1 1 calc R . .
C34 C 0.4788(3) 0.7998(4) 0.6514(2) 0.0410(12) Uani 1 1 d . . .
H34 H 0.501846 0.801234 0.689722 0.049 Uiso 1 1 calc R . .
C35 C 0.4709(2) 0.8855(4) 0.6193(2) 0.0341(11) Uani 1 1 d . . .
H35 H 0.488646 0.944765 0.636026 0.041 Uiso 1 1 calc R . .
C36 C 0.4367(2) 0.8835(4) 0.5628(2) 0.0313(10) Uani 1 1 d . . .
H36 H 0.431026 0.941955 0.541640 0.038 Uiso 1 1 calc R . .
C41 C 0.1639(2) 0.4842(3) 0.4069(2) 0.0286(10) Uani 1 1 d . . .
C42 C 0.1236(2) 0.4493(3) 0.3560(2) 0.0326(11) Uani 1 1 d . . .
H42 H 0.089957 0.398426 0.352721 0.039 Uiso 1 1 calc R . .
C43 C 0.1427(2) 0.5040(3) 0.3115(2) 0.0317(10) Uani 1 1 d . . .
C44 C 0.1636(3) 0.4479(4) 0.4671(2) 0.0354(11) Uani 1 1 d . . .
H44A H 0.193458 0.390223 0.473843 0.053 Uiso 1 1 calc GR . .
H44B H 0.115112 0.431718 0.471958 0.053 Uiso 1 1 calc GR . .
H44C H 0.182023 0.498509 0.494302 0.053 Uiso 1 1 calc GR . .
C45 C 0.1172(3) 0.4959(4) 0.2477(2) 0.0447(13) Uani 1 1 d . . .
H45A H 0.089969 0.553727 0.234305 0.067 Uiso 1 1 calc GR . .
H45B H 0.087231 0.438495 0.239861 0.067 Uiso 1 1 calc GR . .
H45C H 0.158106 0.490261 0.227808 0.067 Uiso 1 1 calc GR . .
C51 C 0.4112(2) 0.5580(3) 0.3701(2) 0.0299(10) Uani 1 1 d . . .
C52 C 0.4185(3) 0.5362(4) 0.3129(2) 0.0359(11) Uani 1 1 d . . .
H52 H 0.457639 0.505871 0.300305 0.043 Uiso 1 1 calc R . .
C53 C 0.3565(3) 0.5684(4) 0.2790(2) 0.0330(10) Uani 1 1 d . . .
C54 C 0.4602(2) 0.5362(4) 0.4253(2) 0.0380(11) Uani 1 1 d . . .
H54A H 0.446924 0.576459 0.455847 0.057 Uiso 1 1 calc GR . .
H54B H 0.509078 0.550392 0.420766 0.057 Uiso 1 1 calc GR . .
H54C H 0.456031 0.467803 0.435018 0.057 Uiso 1 1 calc GR . .
C55 C 0.3322(3) 0.5608(4) 0.2154(2) 0.0466(13) Uani 1 1 d . . .
H55A H 0.286494 0.527566 0.208116 0.070 Uiso 1 1 calc GR . .
H55B H 0.367162 0.524085 0.198192 0.070 Uiso 1 1 calc GR . .
H55C H 0.327389 0.625772 0.198841 0.070 Uiso 1 1 calc GR . .
B1 B 0.2356(3) 0.6490(4) 0.3064(2) 0.0299(11) Uani 1 1 d . . .
H1A H 0.214(2) 0.656(3) 0.2628(17) 0.013(10) Uiso 1 1 d . . .
H1B H 0.236(3) 0.720(4) 0.330(2) 0.037(13) Uiso 1 1 d . . .
C101 C 0.3211(4) 0.3380(5) 0.3705(4) 0.079(2) Uani 1 1 d . . .
H10A H 0.307774 0.405567 0.362380 0.118 Uiso 1 1 calc GR . .
H10B H 0.367432 0.335484 0.394850 0.118 Uiso 1 1 calc GR . .
H10C H 0.285726 0.306803 0.389912 0.118 Uiso 1 1 calc GR . .
C102 C 0.3251(4) 0.2842(5) 0.3138(3) 0.0703(19) Uani 1 1 d . . .
H10D H 0.356877 0.319873 0.292109 0.084 Uiso 1 1 calc R . .
H10E H 0.345012 0.218737 0.322142 0.084 Uiso 1 1 calc R . .
C103 C 0.2511(4) 0.2760(6) 0.2779(3) 0.080(2) Uani 1 1 d . . .
H10F H 0.219675 0.241731 0.300562 0.096 Uiso 1 1 calc R . .
H10G H 0.231815 0.341971 0.270172 0.096 Uiso 1 1 calc R . .

loop_
_atom_site_aniso_label
_atom_site_aniso_U_11
_atom_site_aniso_U_22
_atom_site_aniso_U_33
_atom_site_aniso_U_23
_atom_site_aniso_U_13
_atom_site_aniso_U_12
Rh1 0.01802(17) 0.0229(2) 0.02433(18) -0.00147(14) 0.00475(12) -0.00145(13)
P1 0.0181(5) 0.0252(6) 0.0272(6) 0.0003(5) 0.0053(4) -0.0007(4)
N1 0.0202(17) 0.0253(19) 0.0292(19) -0.0029(15) 0.0045(15) 0.0002(15)
N2 0.0219(18) 0.028(2) 0.0283(19) -0.0011(15) -0.0004(15) -0.0020(15)
N3 0.0230(18) 0.026(2) 0.0278(19) -0.0014(15) 0.0066(15) -0.0025(15)
N4 0.0252(18) 0.031(2) 0.0246(18) -0.0007(16) 0.0043(15) -0.0058(16)
C1 0.014(3) 0.025(3) 0.028(3) 0.000 -0.002(2) 0.000
C11 0.025(2) 0.017(2) 0.043(3) -0.0033(19) 0.0139(19) -0.0045(18)
C12 0.036(3) 0.029(3) 0.049(3) 0.001(2) 0.014(2) -0.004(2)
C13 0.065(4) 0.031(3) 0.053(3) 0.004(2) 0.035(3) 0.001(3)
C14 0.041(3) 0.032(3) 0.082(4) 0.001(3) 0.040(3) -0.001(2)
C15 0.030(3) 0.037(3) 0.080(4) -0.002(3) 0.022(3) -0.002(2)
C16 0.024(2) 0.030(3) 0.053(3) -0.003(2) 0.010(2) 0.000(2)
C21 0.027(2) 0.028(2) 0.025(2) -0.0020(18) 0.0051(17) 0.0012(18)
C22 0.024(2) 0.032(3) 0.035(2) 0.003(2) 0.0055(19) -0.0042(19)
C23 0.035(3) 0.031(3) 0.042(3) 0.003(2) 0.007(2) -0.008(2)
C24 0.040(3) 0.025(3) 0.046(3) 0.005(2) 0.003(2) 0.005(2)
C25 0.022(2) 0.037(3) 0.033(2) 0.003(2) 0.0046(18) 0.0023(19)
C26 0.023(2) 0.030(2) 0.024(2) 0.0012(18) 0.0047(17) -0.0018(18)
C31 0.0174(19) 0.031(2) 0.032(2) -0.0010(19) 0.0045(17) 0.0001(18)
C32 0.025(2) 0.029(3) 0.041(3) 0.000(2) 0.001(2) -0.0047(19)
C33 0.037(3) 0.038(3) 0.041(3) 0.010(2) 0.000(2) -0.003(2)
C34 0.030(2) 0.059(3) 0.032(3) -0.001(2) -0.003(2) -0.005(2)
C35 0.028(2) 0.036(3) 0.038(3) -0.008(2) 0.004(2) -0.007(2)
C36 0.027(2) 0.030(3) 0.037(3) -0.001(2) 0.0065(19) -0.0021(19)
C41 0.021(2) 0.028(2) 0.038(2) -0.001(2) 0.0060(18) -0.0019(18)
C42 0.026(2) 0.025(2) 0.047(3) -0.007(2) 0.004(2) -0.0059(19)
C43 0.025(2) 0.032(3) 0.036(3) -0.004(2) 0.0002(19) 0.0007(19)
C44 0.030(2) 0.035(3) 0.040(3) -0.001(2) 0.005(2) -0.009(2)
C45 0.041(3) 0.049(3) 0.041(3) -0.006(2) -0.004(2) -0.004(2)
C51 0.025(2) 0.028(2) 0.037(3) -0.002(2) 0.0086(19) -0.0036(19)
C52 0.032(2) 0.040(3) 0.040(3) -0.004(2) 0.018(2) 0.001(2)
C53 0.034(2) 0.036(3) 0.032(2) -0.004(2) 0.014(2) -0.006(2)
C54 0.027(2) 0.043(3) 0.044(3) 0.000(2) 0.005(2) 0.006(2)
C55 0.052(3) 0.055(4) 0.035(3) -0.004(2) 0.014(2) -0.002(3)
B1 0.028(3) 0.035(3) 0.026(3) 0.003(2) 0.000(2) 0.000(2)
C101 0.084(5) 0.037(4) 0.122(7) -0.002(4) 0.038(5) -0.003(3)
C102 0.065(4) 0.050(4) 0.097(6) 0.014(4) 0.015(4) 0.010(3)
C103 0.081(5) 0.072(5) 0.092(6) 0.016(4) 0.033(5) 0.026(4)

loop_
_atom_type_symbol
_atom_type_description
_atom_type_scat_dispersion_real
_atom_type_scat_dispersion_imag
_atom_type_scat_source
C C 0.0033 0.0016 'International Tables Vol C Tables 4.2.6.8 and 6.1.1.4'
H H 0.0000 0.0000 'International Tables Vol C Tables 4.2.6.8 and 6.1.1.4'
B B 0.0013 0.0007 'International Tables Vol C Tables 4.2.6.8 and 6.1.1.4'
N N 0.0061 0.0033 'International Tables Vol C Tables 4.2.6.8 and 6.1.1.4'
P P 0.1023 0.0942 'International Tables Vol C Tables 4.2.6.8 and 6.1.1.4'
Rh Rh -1.1178 0.9187 'International Tables Vol C Tables 4.2.6.8 and 6.1.1.4'

loop_
_exptl_crystal_face_index_h
_exptl_crystal_face_index_k
_exptl_crystal_face_index_l
_exptl_crystal_face_perp_dist
5 0 31 0.1216
-19 -13 10 0.2324
-4 0 -31 0.1116
20 12 2 0.2079
18 -14 -4 0.2131
-17 -14 10 0.2292
14 16 -9 0.1871
-17 14 4 0.1375
5 -9 -29 0.1392
3 7 29 0.0906

loop_
_geom_angle_atom_site_label_1
_geom_angle_atom_site_label_2
_geom_angle_atom_site_label_3
_geom_angle
_geom_angle_site_symmetry_1
N1 Rh1 P1 167.38(10) .
N1 Rh1 N3 83.41(13) .
N3 Rh1 P1 92.28(10) .
C1 Rh1 P1 90.91(15) .
C1 Rh1 N1 96.42(15) .
C1 Rh1 N3 164.37(17) .
C11 P1 Rh1 117.26(14) .
C21 P1 Rh1 112.55(14) .
C21 P1 C11 99.6(2) .
C31 P1 Rh1 118.34(15) .
C31 P1 C11 101.7(2) .
C31 P1 C21 104.9(2) .
N2 N1 Rh1 112.5(3) .
C41 N1 Rh1 140.9(3) .
C41 N1 N2 106.4(3) .
N1 N2 B1 119.0(3) .
C43 N2 N1 109.8(4) .
C43 N2 B1 131.0(4) .
N4 N3 Rh1 115.8(3) .
C51 N3 Rh1 136.9(3) .
C51 N3 N4 107.1(4) .
N3 N4 B1 115.3(3) .
C53 N4 N3 109.5(4) .
C53 N4 B1 134.6(4) .
Rh1 C1 Rh1 163.7(4) 2_556
C12 C11 P1 118.4(3) .
C16 C11 P1 122.9(4) .
C16 C11 C12 118.7(4) .
C11 C12 H12 119.9 .
C13 C12 C11 120.3(5) .
C13 C12 H12 119.9 .
C12 C13 H13 120.1 .
C14 C13 C12 119.7(5) .
C14 C13 H13 120.1 .
C13 C14 H14 119.7 .
C15 C14 C13 120.5(5) .
C15 C14 H14 119.7 .
C14 C15 H15 119.8 .
C14 C15 C16 120.3(5) .
C16 C15 H15 119.8 .
C11 C16 H16 119.8 .
C15 C16 C11 120.4(5) .
C15 C16 H16 119.8 .
C22 C21 P1 121.8(3) .
C22 C21 C26 118.9(4) .
C26 C21 P1 119.3(3) .
C21 C22 H22 119.6 .
C23 C22 C21 120.8(4) .
C23 C22 H22 119.6 .
C22 C23 H23 120.1 .
C22 C23 C24 119.9(4) .
C24 C23 H23 120.1 .
C23 C24 H24 120.1 .
C25 C24 C23 119.9(4) .
C25 C24 H24 120.1 .
C24 C25 H25 119.8 .
C26 C25 C24 120.5(4) .
C26 C25 H25 119.8 .
C21 C26 H26 120.0 .
C25 C26 C21 120.0(4) .
C25 C26 H26 120.0 .
C32 C31 P1 117.7(3) .
C32 C31 C36 118.0(4) .
C36 C31 P1 124.3(4) .
C31 C32 H32 119.6 .
C31 C32 C33 120.7(4) .
C33 C32 H32 119.6 .
C32 C33 H33 120.1 .
C34 C33 C32 119.8(5) .
C34 C33 H33 120.1 .
C33 C34 H34 119.8 .
C33 C34 C35 120.3(5) .
C35 C34 H34 119.8 .
C34 C35 H35 120.0 .
C36 C35 C34 119.9(5) .
C36 C35 H35 120.0 .
C31 C36 H36 119.4 .
C35 C36 C31 121.2(5) .
C35 C36 H36 119.4 .
N1 C41 C42 109.1(4) .
N1 C41 C44 123.1(4) .
C42 C41 C44 127.8(4) .
C41 C42 H42 126.5 .
C43 C42 C41 107.0(4) .
C43 C42 H42 126.5 .
N2 C43 C42 107.6(4) .
N2 C43 C45 123.0(4) .
C42 C43 C45 129.5(4) .
C41 C44 H44A 109.5 .
C41 C44 H44B 109.5 .
C41 C44 H44C 109.5 .
H44A C44 H44B 109.5 .
H44A C44 H44C 109.5 .
H44B C44 H44C 109.5 .
C43 C45 H45A 109.5 .
C43 C45 H45B 109.5 .
C43 C45 H45C 109.5 .
H45A C45 H45B 109.5 .
H45A C45 H45C 109.5 .
H45B C45 H45C 109.5 .
N3 C51 C52 109.2(4) .
N3 C51 C54 120.5(4) .
C52 C51 C54 130.3(4) .
C51 C52 H52 126.8 .
C53 C52 C51 106.4(4) .
C53 C52 H52 126.8 .
N4 C53 C52 107.7(4) .
N4 C53 C55 121.6(4) .
C52 C53 C55 130.7(5) .
C51 C54 H54A 109.5 .
C51 C54 H54B 109.5 .
C51 C54 H54C 109.5 .
H54A C54 H54B 109.5 .
H54A C54 H54C 109.5 .
H54B C54 H54C 109.5 .
C53 C55 H55A 109.5 .
C53 C55 H55B 109.5 .
C53 C55 H55C 109.5 .
H55A C55 H55B 109.5 .
H55A C55 H55C 109.5 .
H55B C55 H55C 109.5 .
N2 B1 N4 106.2(4) .
N2 B1 H1A 109(2) .
N2 B1 H1B 110(3) .
N4 B1 H1A 112(2) .
N4 B1 H1B 108(2) .
H1A B1 H1B 112(3) .
H10A C101 H10B 109.5 .
H10A C101 H10C 109.5 .
H10B C101 H10C 109.5 .
C102 C101 H10A 109.5 .
C102 C101 H10B 109.5 .
C102 C101 H10C 109.5 .
C101 C102 H10D 109.6 .
C101 C102 H10E 109.6 .
H10D C102 H10E 108.1 .
C103 C102 C101 110.5(6) .
C103 C102 H10D 109.6 .
C103 C102 H10E 109.6 .
C102 C103 H10F 108.6 .
C102 C103 H10G 108.6 .
C103 C103 C102 114.8(8) 7
C103 C103 H10F 108.6 7
C103 C103 H10G 108.6 7
H10F C103 H10G 107.5 .

loop_
_geom_bond_atom_site_label_1
_geom_bond_atom_site_label_2
_geom_bond_distance
_geom_bond_site_symmetry_2
Rh1 P1 2.2736(11) .
Rh1 N1 2.162(3) .
Rh1 N3 2.165(4) .
Rh1 C1 1.7794(9) .
P1 C11 1.837(4) .
P1 C21 1.834(4) .
P1 C31 1.829(4) .
N1 N2 1.373(5) .
N1 C41 1.353(6) .
N2 C43 1.352(6) .
N2 B1 1.548(6) .
N3 N4 1.362(5) .
N3 C51 1.343(6) .
N4 C53 1.359(6) .
N4 B1 1.550(6) .
C11 C12 1.395(7) .
C11 C16 1.389(6) .
C12 H12 0.9300 .
C12 C13 1.391(7) .
C13 H13 0.9300 .
C13 C14 1.381(8) .
C14 H14 0.9300 .
C14 C15 1.361(8) .
C15 H15 0.9300 .
C15 C16 1.388(7) .
C16 H16 0.9300 .
C21 C22 1.394(6) .
C21 C26 1.398(6) .
C22 H22 0.9300 .
C22 C23 1.366(7) .
C23 H23 0.9300 .
C23 C24 1.394(7) .
C24 H24 0.9300 .
C24 C25 1.377(7) .
C25 H25 0.9300 .
C25 C26 1.377(6) .
C26 H26 0.9300 .
C31 C32 1.388(6) .
C31 C36 1.395(6) .
C32 H32 0.9300 .
C32 C33 1.389(7) .
C33 H33 0.9300 .
C33 C34 1.372(7) .
C34 H34 0.9300 .
C34 C35 1.376(7) .
C35 H35 0.9300 .
C35 C36 1.371(6) .
C36 H36 0.9300 .
C41 C42 1.385(6) .
C41 C44 1.487(6) .
C42 H42 0.9300 .
C42 C43 1.368(7) .
C43 C45 1.495(7) .
C44 H44A 0.9600 .
C44 H44B 0.9600 .
C44 H44C 0.9600 .
C45 H45A 0.9600 .
C45 H45B 0.9600 .
C45 H45C 0.9600 .
C51 C52 1.393(6) .
C51 C54 1.488(6) .
C52 H52 0.9300 .
C52 C53 1.369(7) .
C53 C55 1.485(7) .
C54 H54A 0.9600 .
C54 H54B 0.9600 .
C54 H54C 0.9600 .
C55 H55A 0.9600 .
C55 H55B 0.9600 .
C55 H55C 0.9600 .
B1 H1A 1.04(4) .
B1 H1B 1.11(5) .
C101 H10A 0.9600 .
C101 H10B 0.9600 .
C101 H10C 0.9600 .
C101 C102 1.520(10) .
C102 H10D 0.9700 .
C102 H10E 0.9700 .
C102 C103 1.508(10) .
C103 C103 1.475(15) 7
C103 H10F 0.9700 .
C103 H10G 0.9700 .

loop_
_exptl_oxdiff_crystal_face_indexfrac_h
_exptl_oxdiff_crystal_face_indexfrac_k
_exptl_oxdiff_crystal_face_indexfrac_l
_exptl_oxdiff_crystal_face_x
_exptl_oxdiff_crystal_face_y
_exptl_oxdiff_crystal_face_z
5.0001 0.0000 30.9989 -0.9583 -0.2917 -0.0560
-18.9991 -12.9996 9.9990 0.0009 0.0072 -1.0079
-4.0001 -0.0000 -30.9989 0.9515 0.2641 0.0816
19.9992 11.9996 2.0005 -0.3524 -0.1303 0.9267
17.9995 -13.9995 -3.9994 0.1812 -0.9839 -0.0145
-16.9991 -13.9995 9.9991 0.0005 -0.0843 -0.9924
13.9992 15.9995 -8.9992 -0.0363 0.2346 0.9810
-16.9995 13.9995 3.9994 -0.1880 0.9562 0.0400
4.9997 -8.9997 -28.9987 0.9491 -0.3199 -0.0206
3.0001 6.9998 28.9990 -0.9770 0.0262 0.1539
